data_2219652
loop_
_publ_author_name
'Wang, Yuanlan'
'Wang, Chongchen'

_publ_section_title
Poly[diaqua(\m~2~-oxalato-\k^4^<i>O</i>^1^,<i>O</i>^2^:<i>O</i>^1'^,<i>O</i>^2'^)(\m~2~-pyrazine-2-carboxylato-\k^3^<i>N</i>^1^,<i>O</i>:<i>O</i>')cerium(III)]
_journal_coeditor_code LH2687
_journal_issue 10
_journal_name_full 'Acta Crystallographica Section E'
_journal_page_first m1282
_journal_page_last m1283
_journal_paper_doi 10.1107/S1600536808029164
_journal_volume 64
_journal_year 2008
_chemical_formula_iupac '[Ce (C5 H3 N2 O2) (C2 O4) (H2 O)2]'
_chemical_formula_moiety 'C7 H7 Ce N2 O8'
_chemical_formula_sum 'C7 H7 Ce N2 O8'
_chemical_formula_weight 387.27
_chemical_name_systematic
Poly[diaqua(\m~2~-oxalato-\k^4^<i>O</i>^1^,<i>O</i>^2^:<i>O</i>^1'^,<i>O</i>^2'^)(\m~2~-pyrazine-2-carboxylato-\k^3^<i>N</i>^1^,<i>O</i>:<i>O</i>')cerium(III)]
_space_group_IT_number 2
_symmetry_cell_setting triclinic
_symmetry_space_group_name_Hall '-P 1'
_symmetry_space_group_name_H-M 'P -1'
_atom_sites_solution_hydrogens geom
_atom_sites_solution_primary direct
_atom_sites_solution_secondary difmap
_audit_creation_method SHELXL97
_cell_angle_alpha 115.514(2)
_cell_angle_beta 101.7470(10)
_cell_angle_gamma 95.9990(10)
_cell_formula_units_Z 2
_cell_length_a 8.0298(7)
_cell_length_b 8.7161(9)
_cell_length_c 8.8201(9)
_cell_measurement_reflns_used 2791
_cell_measurement_temperature 298(2)
_cell_measurement_theta_max 28.465
_cell_measurement_theta_min 2.653
_cell_volume 532.38(9)
_computing_cell_refinement 'SAINT (Bruker, 1996)'
_computing_data_collection 'SMART (Bruker, 1996)'
_computing_data_reduction 'SAINT (Bruker, 1996'
_computing_molecular_graphics 'SHELXTL (Sheldrick, 2008)'
_computing_publication_material 'SHELXTL (Sheldrick, 2008)'
_computing_structure_refinement 'SHELXL97 (Sheldrick, 2008)'
_computing_structure_solution 'SHELXS97 (Sheldrick, 2008)'
_diffrn_ambient_temperature 298(2)
_diffrn_measured_fraction_theta_full 0.986
_diffrn_measured_fraction_theta_max 0.986
_diffrn_measurement_device_type 'Bruker SMART CCD area-detector'
_diffrn_measurement_method '\f and \w scans'
_diffrn_radiation_monochromator graphite
_diffrn_radiation_source 'fine-focus sealed tube'
_diffrn_radiation_type MoK\a
_diffrn_radiation_wavelength 0.71073
_diffrn_reflns_av_R_equivalents 0.0134
_diffrn_reflns_av_sigmaI/netI 0.0253
_diffrn_reflns_limit_h_max 9
_diffrn_reflns_limit_h_min -6
_diffrn_reflns_limit_k_max 10
_diffrn_reflns_limit_k_min -10
_diffrn_reflns_limit_l_max 8
_diffrn_reflns_limit_l_min -10
_diffrn_reflns_number 2790
_diffrn_reflns_theta_full 25.00
_diffrn_reflns_theta_max 25.00
_diffrn_reflns_theta_min 2.65
_exptl_absorpt_coefficient_mu 4.314
_exptl_absorpt_correction_T_max 0.6722
_exptl_absorpt_correction_T_min 0.4241
_exptl_absorpt_correction_type multi-scan
_exptl_absorpt_process_details '(SADABS; Sheldrick, 1996)'
_exptl_crystal_colour colourless
_exptl_crystal_density_diffrn 2.416
_exptl_crystal_density_method 'not measured'
_exptl_crystal_description block
_exptl_crystal_F_000 370
_exptl_crystal_size_max 0.24
_exptl_crystal_size_mid 0.15
_exptl_crystal_size_min 0.10
_refine_diff_density_max 0.684
_refine_diff_density_min -0.945
_refine_ls_extinction_method none
_refine_ls_goodness_of_fit_ref 1.090
_refine_ls_hydrogen_treatment constr
_refine_ls_matrix_type full
_refine_ls_number_parameters 163
_refine_ls_number_reflns 1858
_refine_ls_number_restraints 0
_refine_ls_restrained_S_all 1.090
_refine_ls_R_factor_all 0.0204
_refine_ls_R_factor_gt 0.0190
_refine_ls_shift/su_max 0.002
_refine_ls_shift/su_mean 0.000
_refine_ls_structure_factor_coef Fsqd
_refine_ls_weighting_details 'calc w = 1/[\s^2^(Fo^2^)+(0.0274P)^2^+0.3347P] where P=(Fo^2^+2Fc^2^)/3'
_refine_ls_weighting_scheme calc
_refine_ls_wR_factor_gt 0.0482
_refine_ls_wR_factor_ref 0.0492
_reflns_number_gt 1760
_reflns_number_total 1858
_reflns_threshold_expression I>2\s(I)
_cod_data_source_file lh2687.cif
_cod_data_source_block I
_cod_database_code 2219652
_cod_database_fobs_code 2219652

loop_
_symmetry_equiv_pos_as_xyz
'x, y, z'
'-x, -y, -z'

loop_
_atom_site_type_symbol
_atom_site_label
_atom_site_fract_x
_atom_site_fract_y
_atom_site_fract_z
_atom_site_U_iso_or_equiv
_atom_site_adp_type
_atom_site_calc_flag
_atom_site_refinement_flags
_atom_site_occupancy
Ce Ce1 0.33921(2) 0.58558(2) 1.32325(2) 0.01398(8) Uani d . 1
N N1 0.1921(4) 0.7628(4) 1.5966(4) 0.0211(6) Uani d . 1
N N2 0.1556(4) 1.0173(4) 1.9097(4) 0.0265(7) Uani d . 1
O O1 0.3927(3) 0.5389(3) 1.5971(3) 0.0193(5) Uani d . 1
O O2 0.4946(3) 0.6763(4) 1.8853(3) 0.0287(6) Uani d . 1
O O3 0.5575(3) 0.8498(3) 1.5730(3) 0.0214(5) Uani d . 1
O O4 0.6890(3) 1.1263(3) 1.6700(3) 0.0224(5) Uani d . 1
O O5 0.2132(3) 0.4771(4) 0.9986(3) 0.0257(6) Uani d . 1
O O6 -0.0157(3) 0.4293(4) 0.7792(3) 0.0257(6) Uani d . 1
O O7 0.5757(3) 0.6984(3) 1.2121(3) 0.0251(6) Uani d . 1
H H7A 0.6535 0.6401 1.1878 0.030 Uiso d R 1
H H7B 0.5255 0.7040 1.1205 0.030 Uiso d R 1
O O8 0.2021(3) 0.2812(3) 1.2493(3) 0.0228(5) Uani d . 1
H H8A 0.1736 0.2001 1.1447 0.027 Uiso d R 1
H H8B 0.2566 0.2414 1.3126 0.027 Uiso d R 1
C C1 0.3960(4) 0.6567(4) 1.7474(5) 0.0186(7) Uani d . 1
C C2 0.2763(4) 0.7791(4) 1.7518(5) 0.0194(7) Uani d . 1
C C3 0.2585(5) 0.9048(5) 1.9071(5) 0.0258(8) Uani d . 1
H H3 0.3192 0.9114 2.0122 0.031 Uiso calc R 1
C C4 0.0669(5) 0.9965(5) 1.7544(5) 0.0273(8) Uani d . 1
H H4 -0.0092 1.0689 1.7502 0.033 Uiso calc R 1
C C5 0.0845(5) 0.8704(5) 1.5992(5) 0.0264(8) Uani d . 1
H H5 0.0197 0.8603 1.4939 0.032 Uiso calc R 1
C C6 0.5713(4) 0.9932(4) 1.5705(4) 0.0159(7) Uani d . 1
C C7 0.0567(4) 0.4734(4) 0.9350(4) 0.0187(7) Uani d . 1

loop_
_atom_site_aniso_label
_atom_site_aniso_U_11
_atom_site_aniso_U_22
_atom_site_aniso_U_33
_atom_site_aniso_U_12
_atom_site_aniso_U_13
_atom_site_aniso_U_23
Ce1 0.01536(12) 0.01406(12) 0.01362(12) 0.00340(8) 0.00329(8) 0.00769(9)
N1 0.0232(16) 0.0251(16) 0.0198(16) 0.0104(13) 0.0082(12) 0.0127(13)
N2 0.0270(17) 0.0240(16) 0.0273(18) 0.0080(13) 0.0117(14) 0.0084(14)
O1 0.0259(13) 0.0191(12) 0.0190(13) 0.0111(10) 0.0106(10) 0.0108(10)
O2 0.0305(15) 0.0407(16) 0.0213(14) 0.0144(12) 0.0069(11) 0.0185(12)
O3 0.0258(13) 0.0179(12) 0.0206(13) 0.0034(10) 0.0015(10) 0.0115(10)
O4 0.0215(13) 0.0180(12) 0.0264(14) 0.0034(10) 0.0006(11) 0.0120(11)
O5 0.0162(13) 0.0410(16) 0.0198(13) 0.0090(11) 0.0044(10) 0.0138(12)
O6 0.0200(13) 0.0389(15) 0.0165(13) 0.0077(11) 0.0033(10) 0.0118(12)
O7 0.0266(14) 0.0329(15) 0.0230(14) 0.0106(11) 0.0128(11) 0.0157(12)
O8 0.0283(14) 0.0169(12) 0.0202(13) 0.0021(10) 0.0042(11) 0.0077(11)
C1 0.0210(18) 0.0223(18) 0.0204(19) 0.0057(14) 0.0096(14) 0.0151(15)
C2 0.0201(18) 0.0201(17) 0.0225(18) 0.0069(14) 0.0087(14) 0.0120(15)
C3 0.026(2) 0.028(2) 0.0213(19) 0.0070(16) 0.0066(15) 0.0098(16)
C4 0.030(2) 0.027(2) 0.032(2) 0.0126(16) 0.0133(17) 0.0166(17)
C5 0.030(2) 0.032(2) 0.026(2) 0.0148(17) 0.0102(16) 0.0180(17)
C6 0.0176(17) 0.0146(17) 0.0178(17) 0.0049(13) 0.0068(14) 0.0085(14)
C7 0.0201(18) 0.0203(18) 0.0183(18) 0.0038(14) 0.0060(15) 0.0109(15)

loop_
_atom_type_symbol
_atom_type_description
_atom_type_scat_dispersion_real
_atom_type_scat_dispersion_imag
_atom_type_scat_source
C C 0.0033 0.0016 'International Tables Vol C Tables 4.2.6.8 and 6.1.1.4'
H H 0.0000 0.0000 'International Tables Vol C Tables 4.2.6.8 and 6.1.1.4'
N N 0.0061 0.0033 'International Tables Vol C Tables 4.2.6.8 and 6.1.1.4'
O O 0.0106 0.0060 'International Tables Vol C Tables 4.2.6.8 and 6.1.1.4'
Ce Ce -0.2486 2.6331 'International Tables Vol C Tables 4.2.6.8 and 6.1.1.4'

loop_
_geom_angle_atom_site_label_1
_geom_angle_atom_site_label_2
_geom_angle_atom_site_label_3
_geom_angle_site_symmetry_1
_geom_angle_site_symmetry_3
_geom_angle
_geom_angle_publ_flag
O8 Ce1 O4 . 2_678 149.92(8) n
O8 Ce1 O5 . . 82.87(9) n
O4 Ce1 O5 2_678 . 81.64(8) n
O8 Ce1 O3 . . 139.44(8) n
O4 Ce1 O3 2_678 . 64.55(7) n
O5 Ce1 O3 . . 136.12(8) n
O8 Ce1 O6 . 2_567 76.91(9) n
O4 Ce1 O6 2_678 2_567 73.14(8) n
O5 Ce1 O6 . 2_567 63.80(8) n
O3 Ce1 O6 . 2_567 124.88(8) n
O8 Ce1 O1 . . 68.68(8) n
O4 Ce1 O1 2_678 . 123.57(8) n
O5 Ce1 O1 . . 151.55(9) n
O3 Ce1 O1 . . 71.80(8) n
O6 Ce1 O1 2_567 . 107.92(8) n
O8 Ce1 O7 . . 130.61(8) ?
O4 Ce1 O7 2_678 . 67.79(8) ?
O5 Ce1 O7 . . 72.58(8) ?
O3 Ce1 O7 . . 69.25(8) ?
O6 Ce1 O7 2_567 . 124.39(8) ?
O1 Ce1 O7 . . 126.31(8) ?
O8 Ce1 O1 . 2_668 77.10(8) ?
O4 Ce1 O1 2_678 2_668 132.90(8) ?
O5 Ce1 O1 . 2_668 114.25(8) ?
O3 Ce1 O1 . 2_668 75.86(7) ?
O6 Ce1 O1 2_567 2_668 153.96(9) ?
O1 Ce1 O1 . 2_668 60.35(9) ?
O7 Ce1 O1 . 2_668 75.23(8) ?
O8 Ce1 N1 . . 97.71(9) ?
O4 Ce1 N1 2_678 . 72.66(9) ?
O5 Ce1 N1 . . 128.42(8) ?
O3 Ce1 N1 . . 68.56(9) ?
O6 Ce1 N1 2_567 . 66.20(8) ?
O1 Ce1 N1 . . 58.85(8) ?
O7 Ce1 N1 . . 131.17(9) ?
O1 Ce1 N1 2_668 . 116.07(8) ?
O8 Ce1 O2 . 2_668 66.33(8) ?
O4 Ce1 O2 2_678 2_668 129.05(8) ?
O5 Ce1 O2 . 2_668 67.54(8) ?
O3 Ce1 O2 . 2_668 112.59(8) ?
O6 Ce1 O2 2_567 2_668 121.33(8) ?
O1 Ce1 O2 . 2_668 99.44(7) ?
O7 Ce1 O2 . 2_668 64.80(8) ?
O1 Ce1 O2 2_668 2_668 46.97(7) ?
N1 Ce1 O2 . 2_668 157.52(8) ?
C5 N1 C2 . . 116.2(3) ?
C5 N1 Ce1 . . 126.2(2) ?
C2 N1 Ce1 . . 114.7(2) ?
C4 N2 C3 . . 116.2(3) ?
C1 O1 Ce1 . . 122.9(2) ?
C1 O1 Ce1 . 2_668 100.9(2) ?
Ce1 O1 Ce1 . 2_668 119.65(9) ?
C1 O2 Ce1 . 2_668 88.3(2) ?
C6 O3 Ce1 . . 119.4(2) ?
C6 O4 Ce1 . 2_678 120.1(2) ?
C7 O5 Ce1 . . 121.5(2) ?
C7 O6 Ce1 . 2_567 121.0(2) ?
Ce1 O7 H7A . . 117.4 ?
Ce1 O7 H7B . . 108.6 ?
H7A O7 H7B . . 107.4 ?
Ce1 O8 H8A . . 120.9 ?
Ce1 O8 H8B . . 114.4 ?
H8A O8 H8B . . 106.6 ?
O2 C1 O1 . . 123.3(3) ?
O2 C1 C2 . . 120.1(3) ?
O1 C1 C2 . . 116.6(3) ?
N1 C2 C3 . . 122.0(3) ?
N1 C2 C1 . . 115.8(3) ?
C3 C2 C1 . . 122.2(3) ?
N2 C3 C2 . . 121.6(4) ?
N2 C3 H3 . . 119.2 ?
C2 C3 H3 . . 119.2 ?
N2 C4 C5 . . 122.1(3) ?
N2 C4 H4 . . 119.0 ?
C5 C4 H4 . . 119.0 ?
N1 C5 C4 . . 121.8(3) ?
N1 C5 H5 . . 119.1 ?
C4 C5 H5 . . 119.1 ?
O4 C6 O3 . . 126.0(3) ?
O4 C6 C6 . 2_678 117.0(3) ?
O3 C6 C6 . 2_678 117.0(4) ?
O6 C7 O5 . . 126.5(3) ?
O6 C7 C7 . 2_567 117.4(4) ?
O5 C7 C7 . 2_567 116.1(4) ?

loop_
_geom_bond_atom_site_label_1
_geom_bond_atom_site_label_2
_geom_bond_site_symmetry_2
_geom_bond_distance
_geom_bond_publ_flag
Ce1 O8 . 2.506(2) y
Ce1 O4 2_678 2.521(2) y
Ce1 O5 . 2.530(2) y
Ce1 O3 . 2.538(2) y
Ce1 O6 2_567 2.540(2) y
Ce1 O1 . 2.578(2) y
Ce1 O7 . 2.595(3) y
Ce1 O1 2_668 2.614(2) y
Ce1 N1 . 2.815(3) y
Ce1 O2 2_668 2.897(3) y
N1 C5 . 1.337(5) ?
N1 C2 . 1.337(5) ?
N2 C4 . 1.333(5) ?
N2 C3 . 1.343(5) ?
O1 C1 . 1.273(4) ?
O1 Ce1 2_668 2.614(2) ?
O2 C1 . 1.240(4) ?
O2 Ce1 2_668 2.897(3) ?
O3 C6 . 1.254(4) ?
O4 C6 . 1.251(4) ?
O4 Ce1 2_678 2.521(2) ?
O5 C7 . 1.259(4) ?
O6 C7 . 1.244(4) ?
O6 Ce1 2_567 2.540(2) ?
O7 H7A . 0.8500 ?
O7 H7B . 0.8500 ?
O8 H8A . 0.8500 ?
O8 H8B . 0.8500 ?
C1 C2 . 1.502(5) ?
C2 C3 . 1.384(5) ?
C3 H3 . 0.9300 ?
C4 C5 . 1.385(5) ?
C4 H4 . 0.9300 ?
C5 H5 . 0.9300 ?
C6 C6 2_678 1.564(6) ?
C7 C7 2_567 1.554(7) ?

loop_
_geom_hbond_atom_site_label_D
_geom_hbond_atom_site_label_H
_geom_hbond_atom_site_label_A
_geom_hbond_site_symmetry_A
_geom_hbond_distance_DH
_geom_hbond_distance_HA
_geom_hbond_distance_DA
_geom_hbond_angle_DHA
O7 H7A O5 2_667 0.85 2.10 2.836(4) 145.3
O7 H7B O2 1_554 0.85 1.94 2.738(4) 155.7
O8 H8A N2 1_544 0.85 1.96 2.799(4) 169.1
O8 H8B O3 2_668 0.85 2.05 2.873(3) 162.8

loop_
_geom_torsion_atom_site_label_1
_geom_torsion_atom_site_label_2
_geom_torsion_atom_site_label_3
_geom_torsion_atom_site_label_4
_geom_torsion_site_symmetry_1
_geom_torsion_site_symmetry_4
_geom_torsion
O8 Ce1 N1 C5 . . -117.5(3)
O4 Ce1 N1 C5 2_678 . 33.2(3)
O5 Ce1 N1 C5 . . -30.5(4)
O3 Ce1 N1 C5 . . 102.1(3)
O6 Ce1 N1 C5 2_567 . -45.6(3)
O1 Ce1 N1 C5 . . -176.8(3)
O7 Ce1 N1 C5 . . 70.2(3)
O1 Ce1 N1 C5 2_668 . 163.1(3)
O2 Ce1 N1 C5 2_668 . -160.4(3)
O8 Ce1 N1 C2 . . 82.8(3)
O4 Ce1 N1 C2 2_678 . -126.4(3)
O5 Ce1 N1 C2 . . 169.8(2)
O3 Ce1 N1 C2 . . -57.6(2)
O6 Ce1 N1 C2 2_567 . 154.8(3)
O1 Ce1 N1 C2 . . 23.5(2)
O7 Ce1 N1 C2 . . -89.5(3)
O1 Ce1 N1 C2 2_668 . 3.4(3)
O2 Ce1 N1 C2 2_668 . 39.9(4)
O8 Ce1 O1 C1 . . -144.1(3)
O4 Ce1 O1 C1 2_678 . 4.7(3)
O5 Ce1 O1 C1 . . -144.4(2)
O3 Ce1 O1 C1 . . 45.2(2)
O6 Ce1 O1 C1 2_567 . -76.6(3)
O7 Ce1 O1 C1 . . 90.4(3)
O1 Ce1 O1 C1 2_668 . 129.0(3)
N1 Ce1 O1 C1 . . -30.3(2)
O2 Ce1 O1 C1 2_668 . 156.0(3)
O8 Ce1 O1 Ce1 . 2_668 86.94(11)
O4 Ce1 O1 Ce1 2_678 2_668 -124.21(10)
O5 Ce1 O1 Ce1 . 2_668 86.64(18)
O3 Ce1 O1 Ce1 . 2_668 -83.76(11)
O6 Ce1 O1 Ce1 2_567 2_668 154.49(10)
O7 Ce1 O1 Ce1 . 2_668 -38.53(14)
O1 Ce1 O1 Ce1 2_668 2_668 0.0
N1 Ce1 O1 Ce1 . 2_668 -159.23(14)
O2 Ce1 O1 Ce1 2_668 2_668 27.05(11)
O8 Ce1 O3 C6 . . -168.2(2)
O4 Ce1 O3 C6 2_678 . -11.6(2)
O5 Ce1 O3 C6 . . 31.8(3)
O6 Ce1 O3 C6 2_567 . -55.2(3)
O1 Ce1 O3 C6 . . -154.8(3)
O7 Ce1 O3 C6 . . 62.9(2)
O1 Ce1 O3 C6 2_668 . 142.2(3)
N1 Ce1 O3 C6 . . -91.9(2)
O2 Ce1 O3 C6 2_668 . 112.3(2)
O8 Ce1 O5 C7 . . 82.8(3)
O4 Ce1 O5 C7 2_678 . -71.3(3)
O3 Ce1 O5 C7 . . -110.1(3)
O6 Ce1 O5 C7 2_567 . 3.9(3)
O1 Ce1 O5 C7 . . 83.1(3)
O7 Ce1 O5 C7 . . -140.6(3)
O1 Ce1 O5 C7 2_668 . 155.2(3)
N1 Ce1 O5 C7 . . -11.4(3)
O2 Ce1 O5 C7 2_668 . 150.1(3)
Ce1 O2 C1 O1 2_668 . 6.9(3)
Ce1 O2 C1 C2 2_668 . -171.1(3)
Ce1 O1 C1 O2 . . -144.3(3)
Ce1 O1 C1 O2 2_668 . -7.8(4)
Ce1 O1 C1 C2 . . 33.8(4)
Ce1 O1 C1 C2 2_668 . 170.3(3)
C5 N1 C2 C3 . . -2.5(5)
Ce1 N1 C2 C3 . . 159.3(3)
C5 N1 C2 C1 . . 179.6(3)
Ce1 N1 C2 C1 . . -18.6(4)
O2 C1 C2 N1 . . 171.3(3)
O1 C1 C2 N1 . . -6.8(5)
O2 C1 C2 C3 . . -6.6(5)
O1 C1 C2 C3 . . 175.3(3)
C4 N2 C3 C2 . . 2.5(6)
N1 C2 C3 N2 . . -0.1(6)
C1 C2 C3 N2 . . 177.7(3)
C3 N2 C4 C5 . . -2.4(6)
C2 N1 C5 C4 . . 2.6(6)
Ce1 N1 C5 C4 . . -156.8(3)
N2 C4 C5 N1 . . -0.2(6)
Ce1 O4 C6 O3 2_678 . -168.9(3)
Ce1 O4 C6 C6 2_678 2_678 11.3(5)
Ce1 O3 C6 O4 . . -169.0(3)
Ce1 O3 C6 C6 . 2_678 10.8(5)
Ce1 O6 C7 O5 2_567 . 176.2(3)
Ce1 O6 C7 C7 2_567 2_567 -2.7(5)
Ce1 O5 C7 O6 . . 176.9(3)
Ce1 O5 C7 C7 . 2_567 -4.2(5)
